data_9015327
loop_
_publ_author_name
'Eby, R. K.'
'Hawthorne, F. C.'

_publ_section_title
;
 Euchroite, a heteropolyhedral framework structure
;
_journal_name_full 'Acta Crystallographica, Section C'
_journal_page_first 1479
_journal_page_last 1482
_journal_paper_doi 10.1107/S0108270189003148
_journal_volume 45
_journal_year 1989
_chemical_compound_source 'Coller cliff, Montana, USA'
_chemical_formula_sum 'As Cu2 H7 O8'
_chemical_name_mineral Euchroite
_space_group_IT_number 19
_symmetry_space_group_name_Hall 'P 2ac 2ab'
_symmetry_space_group_name_H-M 'P 21 21 21'
_cell_angle_alpha 90
_cell_angle_beta 90
_cell_angle_gamma 90
_cell_formula_units_Z 4
_cell_length_a 10.506
_cell_length_b 10.506
_cell_length_c 6.103
_cell_volume 673.625
_database_code_amcsd 0018354
_exptl_crystal_density_diffrn 3.324
_cod_original_formula_sum 'Cu2 As O8 H7'
_cod_database_code 9015327

loop_
_space_group_symop_operation_xyz
x,y,z
-x,1/2+y,1/2-z
1/2+x,1/2-y,-z
1/2-x,-y,1/2+z

loop_
_atom_site_label
_atom_site_fract_x
_atom_site_fract_y
_atom_site_fract_z
_atom_site_U_iso_or_equiv
_atom_site_type_symbol
_atom_site_attached_hydrogens
Cu1 0.75610 0.99123 0.03130 0.16600 Cu 0
Cu2 0.80047 0.75076 0.33330 0.18000 Cu 0
As 0.60936 0.76411 0.78240 0.15100 As 0
O1 0.67320 0.83030 0.54550 0.18000 O 0
O2 0.69690 0.81460 0.99760 0.19600 O 0
O3 0.45270 0.81830 0.81570 0.17600 O 0
O4 0.61180 0.60630 0.75080 0.19000 O 0
O-H 0.84730 0.93260 0.29300 0.16300 O 1
Wat1 0.72120 0.58160 0.36180 0.21700 O 2
Wat2 0.57100 0.05470 0.27850 0.27400 O 2
Wat3 0.93210 0.68940 0.72230 0.31400 O 2

loop_
_cod_changelog_entry_id
_cod_changelog_entry_author
_cod_changelog_entry_date
_cod_changelog_entry_text
1
;cod-tools version 3.8.0
Id: cif_guess_AMCSD_atom_types 9574 2023-05-10 09:00:05Z saulius
;
2023-05-10T18:55:59+03:00
;Derived atom types and hydrogen counts
from atom names that follow the AMCSD naming convention
(Wat == water, O-H == hydroxyl).
;

loop_
_cod_related_entry_id
_cod_related_entry_database
_cod_related_entry_code
1 AMCSD 0018354
